data_4000804
loop_
_publ_author_name
'Meng, Chang-Yu'
'Chen, Hong'
'Wang, Peng'
'Chen, Ling'

_publ_section_title
;
 Syntheses, Structures, and Magnetic and Thermoelectric Properties of
 Double-Tunnel Tellurides: AxRE2Cu6--xTe6(A = K--Cs; RE = La--Nd)
;
_journal_issue 22
_journal_name_full 'Chemistry of Materials'
_journal_page_first 4910
_journal_paper_doi 10.1021/cm201574a
_journal_volume 23
_journal_year 2011
_chemical_formula_moiety 'Cs0.25 Cu1.75 Nd0.67 Te2'
_chemical_formula_sum 'Cs0.25 Cu1.75 Nd0.67 Te2'
_chemical_formula_weight 495.78
_chemical_name_systematic
; 
 ? 
;
_space_group_IT_number 176
_symmetry_cell_setting hexagonal
_symmetry_space_group_name_Hall '-P 6c'
_symmetry_space_group_name_H-M 'P 63/m'
_atom_sites_solution_primary direct
_atom_sites_solution_secondary difmap
_audit_creation_method SHELXL-97
_cell_angle_alpha 90.00
_cell_angle_beta 90.00
_cell_angle_gamma 120.00
_cell_formula_units_Z 3
_cell_length_a 10.0695(9)
_cell_length_b 10.0695(9)
_cell_length_c 4.1461(8)
_cell_measurement_reflns_used 435
_cell_measurement_temperature 293(2)
_cell_measurement_theta_max 27.4294
_cell_measurement_theta_min 2.3354
_cell_volume 364.07(8)
_computing_cell_refinement 'Bruker XSCANS'
_computing_data_collection 'Bruker XSCANS'
_computing_data_reduction 'Bruker SHELXTL'
_computing_molecular_graphics 'Bruker SHELXTL'
_computing_publication_material 'Bruker SHELXTL'
_computing_structure_refinement 'SHELXL-97 (Sheldrick, 1997)'
_computing_structure_solution 'SHELXS-97 (Sheldrick, 1990)'
_diffrn_ambient_temperature 293(2)
_diffrn_detector_area_resol_mean 13.6612
_diffrn_measured_fraction_theta_full 0.997
_diffrn_measured_fraction_theta_max 0.997
_diffrn_measurement_device_type SCXMini
_diffrn_measurement_method CCD_Profile_fitting
_diffrn_radiation_monochromator graphite
_diffrn_radiation_source 'fine-focus sealed tube'
_diffrn_radiation_type MoK\a
_diffrn_radiation_wavelength 0.71073
_diffrn_reflns_av_R_equivalents 0.0323
_diffrn_reflns_av_sigmaI/netI 0.0147
_diffrn_reflns_limit_h_max 13
_diffrn_reflns_limit_h_min -13
_diffrn_reflns_limit_k_max 8
_diffrn_reflns_limit_k_min -13
_diffrn_reflns_limit_l_max 5
_diffrn_reflns_limit_l_min -5
_diffrn_reflns_number 2853
_diffrn_reflns_theta_full 27.43
_diffrn_reflns_theta_max 27.43
_diffrn_reflns_theta_min 4.05
_exptl_absorpt_coefficient_mu 28.096
_exptl_absorpt_correction_T_max 1.0000
_exptl_absorpt_correction_T_min 0.7390
_exptl_absorpt_correction_type multi-scan
_exptl_crystal_colour gray
_exptl_crystal_density_diffrn 6.784
_exptl_crystal_density_method 'not measured'
_exptl_crystal_description rod
_exptl_crystal_F_000 626
_exptl_crystal_size_max 0.15
_exptl_crystal_size_mid 0.13
_exptl_crystal_size_min 0.12
_refine_diff_density_max 1.832
_refine_diff_density_min -1.532
_refine_diff_density_rms 0.216
_refine_ls_extinction_coef 0.0026(4)
_refine_ls_extinction_expression Fc^*^=kFc[1+0.001xFc^2^\l^3^/sin(2\q)]^-1/4^
_refine_ls_extinction_method SHELXL
_refine_ls_goodness_of_fit_ref 1.246
_refine_ls_matrix_type full
_refine_ls_number_parameters 23
_refine_ls_number_reflns 314
_refine_ls_number_restraints 14
_refine_ls_restrained_S_all 1.433
_refine_ls_R_factor_all 0.0242
_refine_ls_R_factor_gt 0.0235
_refine_ls_shift/su_max 0.000
_refine_ls_shift/su_mean 0.000
_refine_ls_structure_factor_coef Fsqd
_refine_ls_weighting_details 'calc w=1/[\s^2^(Fo^2^)+(0.0132P)^2^+2.8346P] where P=(Fo^2^+2Fc^2^)/3'
_refine_ls_weighting_scheme calc
_refine_ls_wR_factor_gt 0.0443
_refine_ls_wR_factor_ref 0.0446
_reflns_number_gt 308
_reflns_number_total 314
_reflns_threshold_expression >2sigma(I)
_cod_data_source_file cm201574a_si_001.cif
_cod_data_source_block Cs0.75Nd2Cu5.25Te6
_cod_depositor_comments
;
The following automatic conversions were performed:

'_symmetry_cell_setting' value 'Hexagonal' changed to 'hexagonal'
according to /home/saulius/struct/CIF-dictionaries/cif_core.dic
dictionary named 'cif_core.dic' version 2.4.1 from
2010-06-29.

'_exptl_absorpt_correction_type' value 'Multi-scan'
changed to 'multi-scan' according to
/home/saulius/struct/CIF-dictionaries/cif_core.dic dictionary named
'cif_core.dic' version 2.4.1 from 2010-06-29.

Automatic conversion script
Id: cif_fix_values 1715 2011-07-08 13:25:40Z adriana 
;
_cod_original_sg_symbol_H-M P6(3)/m
_cod_database_code 4000804

loop_
_symmetry_equiv_pos_as_xyz
'x, y, z'
'-y, x-y, z'
'-x+y, -x, z'
'-x, -y, z+1/2'
'y, -x+y, z+1/2'
'x-y, x, z+1/2'
'-x, -y, -z'
'y, -x+y, -z'
'x-y, x, -z'
'x, y, -z-1/2'
'-y, x-y, -z-1/2'
'-x+y, -x, -z-1/2'

loop_
_atom_site_label
_atom_site_type_symbol
_atom_site_fract_x
_atom_site_fract_y
_atom_site_fract_z
_atom_site_U_iso_or_equiv
_atom_site_adp_type
_atom_site_occupancy
_atom_site_symmetry_multiplicity
_atom_site_calc_flag
_atom_site_refinement_flags
Cs1 Cs 0.0000 0.0000 0.2500 0.053(4) Uani 0.230(11) 6 d SPU
Cs2 Cs 0.0000 0.0000 0.0000 0.052(5) Uani 0.144(11) 6 d SPU
Nd Nd 0.6667 0.3333 0.2500 0.0140(2) Uani 1 6 d S
Cu Cu 0.03338(15) 0.43395(16) 0.2500 0.0190(3) Uani 0.875(2) 2 d SPU
Te Te 0.27331(7) 0.39599(7) 0.2500 0.0156(2) Uani 1 2 d SU

loop_
_atom_site_aniso_label
_atom_site_aniso_U_11
_atom_site_aniso_U_22
_atom_site_aniso_U_33
_atom_site_aniso_U_23
_atom_site_aniso_U_13
_atom_site_aniso_U_12
Cs1 0.022(2) 0.022(2) 0.114(11) 0.000 0.000 0.0111(12)
Cs2 0.029(4) 0.029(4) 0.097(12) 0.000 0.000 0.015(2)
Nd 0.0162(3) 0.0162(3) 0.0097(4) 0.000 0.000 0.00809(16)
Cu 0.0170(7) 0.0207(7) 0.0177(7) 0.000 0.000 0.0081(6)
Te 0.0166(3) 0.0191(4) 0.0133(3) 0.000 0.000 0.0108(3)

loop_
_atom_type_symbol
_atom_type_description
_atom_type_scat_dispersion_real
_atom_type_scat_dispersion_imag
_atom_type_scat_source
Cu Cu 0.3201 1.2651 'International Tables Vol C Tables 4.2.6.8 and 6.1.1.4'
Te Te -0.5308 1.6751 'International Tables Vol C Tables 4.2.6.8 and 6.1.1.4'
Cs Cs -0.3680 2.1192 'International Tables Vol C Tables 4.2.6.8 and 6.1.1.4'
Nd Nd -0.1943 3.0179 'International Tables Vol C Tables 4.2.6.8 and 6.1.1.4'

loop_
_geom_angle_atom_site_label_1
_geom_angle_atom_site_label_2
_geom_angle_atom_site_label_3
_geom_angle
_geom_angle_site_symmetry_1
_geom_angle_site_symmetry_3
Cs2 Cs1 Cs2 180.0 4 .
Cs2 Cs1 Cs1 0.0 4 7_556
Cs2 Cs1 Cs1 180.0 . 7_556
Cs2 Cs1 Cs1 180.0 4 7
Cs2 Cs1 Cs1 0.0 . 7
Cs1 Cs1 Cs1 180.0 7_556 7
Cs2 Cs1 Cs2 180.0 4 4_554
Cs2 Cs1 Cs2 0.0 . 4_554
Cs1 Cs1 Cs2 180.0 7_556 4_554
Cs1 Cs1 Cs2 0.0 7 4_554
Cs2 Cs1 Cs2 0.0 4 1_556
Cs2 Cs1 Cs2 180.0 . 1_556
Cs1 Cs1 Cs2 0.0 7_556 1_556
Cs1 Cs1 Cs2 180.0 7 1_556
Cs2 Cs1 Cs2 180.0 4_554 1_556
Cs2 Cs1 Te 90.0 4 .
Cs2 Cs1 Te 90.0 . .
Cs1 Cs1 Te 90.0 7_556 .
Cs1 Cs1 Te 90.0 7 .
Cs2 Cs1 Te 90.0 4_554 .
Cs2 Cs1 Te 90.0 1_556 .
Cs2 Cs1 Te 90.0 4 2
Cs2 Cs1 Te 90.0 . 2
Cs1 Cs1 Te 90.0 7_556 2
Cs1 Cs1 Te 90.0 7 2
Cs2 Cs1 Te 90.0 4_554 2
Cs2 Cs1 Te 90.0 1_556 2
Te Cs1 Te 120.0 . 2
Cs2 Cs1 Te 90.0 4 3
Cs2 Cs1 Te 90.0 . 3
Cs1 Cs1 Te 90.0 7_556 3
Cs1 Cs1 Te 90.0 7 3
Cs2 Cs1 Te 90.0 4_554 3
Cs2 Cs1 Te 90.0 1_556 3
Te Cs1 Te 120.0 . 3
Te Cs1 Te 120.0 2 3
Cs2 Cs1 Te 120.385(7) 4 7
Cs2 Cs1 Te 59.615(7) . 7
Cs1 Cs1 Te 120.385(7) 7_556 7
Cs1 Cs1 Te 59.615(7) 7 7
Cs2 Cs1 Te 59.615(7) 4_554 7
Cs2 Cs1 Te 120.385(7) 1_556 7
Te Cs1 Te 149.615(7) . 7
Te Cs1 Te 64.449(2) 2 7
Te Cs1 Te 64.449(2) 3 7
Cs2 Cs1 Te 59.615(7) 4 8_556
Cs2 Cs1 Te 120.385(7) . 8_556
Cs1 Cs1 Te 59.615(7) 7_556 8_556
Cs1 Cs1 Te 120.385(7) 7 8_556
Cs2 Cs1 Te 120.385(7) 4_554 8_556
Cs2 Cs1 Te 59.615(7) 1_556 8_556
Te Cs1 Te 64.449(2) . 8_556
Te Cs1 Te 149.615(7) 2 8_556
Te Cs1 Te 64.449(2) 3 8_556
Te Cs1 Te 128.897(4) 7 8_556
Cs2 Cs1 Te 59.615(7) 4 9_556
Cs2 Cs1 Te 120.385(7) . 9_556
Cs1 Cs1 Te 59.615(7) 7_556 9_556
Cs1 Cs1 Te 120.385(7) 7 9_556
Cs2 Cs1 Te 120.385(7) 4_554 9_556
Cs2 Cs1 Te 59.615(7) 1_556 9_556
Te Cs1 Te 64.449(2) . 9_556
Te Cs1 Te 64.449(2) 2 9_556
Te Cs1 Te 149.615(7) 3 9_556
Te Cs1 Te 128.897(4) 7 9_556
Te Cs1 Te 96.675(9) 8_556 9_556
Cs1 Cs2 Cs1 180.0 7 .
Cs1 Cs2 Cs2 180.0 7 4
Cs1 Cs2 Cs2 0.0 . 4
Cs1 Cs2 Cs2 0.0 7 4_554
Cs1 Cs2 Cs2 180.0 . 4_554
Cs2 Cs2 Cs2 180.0 4 4_554
Cs1 Cs2 Cs1 0.0 7 1_554
Cs1 Cs2 Cs1 180.0 . 1_554
Cs2 Cs2 Cs1 180.0 4 1_554
Cs2 Cs2 Cs1 0.0 4_554 1_554
Cs1 Cs2 Cs1 180.0 7 7_556
Cs1 Cs2 Cs1 0.0 . 7_556
Cs2 Cs2 Cs1 0.0 4 7_556
Cs2 Cs2 Cs1 180.0 4_554 7_556
Cs1 Cs2 Cs1 180.0 1_554 7_556
Cs1 Cs2 Te 73.660(4) 7 7
Cs1 Cs2 Te 106.340(4) . 7
Cs2 Cs2 Te 106.340(4) 4 7
Cs2 Cs2 Te 73.660(4) 4_554 7
Cs1 Cs2 Te 73.660(4) 1_554 7
Cs1 Cs2 Te 106.340(4) 7_556 7
Cs1 Cs2 Te 106.340(4) 7 .
Cs1 Cs2 Te 73.660(4) . .
Cs2 Cs2 Te 73.660(4) 4 .
Cs2 Cs2 Te 106.340(4) 4_554 .
Cs1 Cs2 Te 106.340(4) 1_554 .
Cs1 Cs2 Te 73.660(4) 7_556 .
Te Cs2 Te 180.000(16) 7 .
Cs1 Cs2 Te 106.340(4) 7 2
Cs1 Cs2 Te 73.660(4) . 2
Cs2 Cs2 Te 73.660(4) 4 2
Cs2 Cs2 Te 106.340(4) 4_554 2
Cs1 Cs2 Te 106.340(4) 1_554 2
Cs1 Cs2 Te 73.660(4) 7_556 2
Te Cs2 Te 67.587(4) 7 2
Te Cs2 Te 112.413(4) . 2
Cs1 Cs2 Te 73.660(4) 7 9
Cs1 Cs2 Te 106.340(4) . 9
Cs2 Cs2 Te 106.340(4) 4 9
Cs2 Cs2 Te 73.660(4) 4_554 9
Cs1 Cs2 Te 73.660(4) 1_554 9
Cs1 Cs2 Te 106.340(4) 7_556 9
Te Cs2 Te 112.413(4) 7 9
Te Cs2 Te 67.587(4) . 9
Te Cs2 Te 67.587(4) 2 9
Cs1 Cs2 Te 106.340(4) 7 3
Cs1 Cs2 Te 73.660(4) . 3
Cs2 Cs2 Te 73.660(4) 4 3
Cs2 Cs2 Te 106.340(4) 4_554 3
Cs1 Cs2 Te 106.340(4) 1_554 3
Cs1 Cs2 Te 73.660(4) 7_556 3
Te Cs2 Te 67.587(4) 7 3
Te Cs2 Te 112.413(4) . 3
Te Cs2 Te 112.413(4) 2 3
Te Cs2 Te 180.000(15) 9 3
Cs1 Cs2 Te 73.660(4) 7 8
Cs1 Cs2 Te 106.340(4) . 8
Cs2 Cs2 Te 106.340(4) 4 8
Cs2 Cs2 Te 73.660(4) 4_554 8
Cs1 Cs2 Te 73.660(4) 1_554 8
Cs1 Cs2 Te 106.340(4) 7_556 8
Te Cs2 Te 112.413(4) 7 8
Te Cs2 Te 67.587(4) . 8
Te Cs2 Te 180.0 2 8
Te Cs2 Te 112.413(4) 9 8
Te Cs2 Te 67.587(4) 3 8
Te Nd Te 79.802(19) 9_656 9_655
Te Nd Te 134.889(6) 9_656 8
Te Nd Te 83.269(14) 9_655 8
Te Nd Te 83.269(14) 9_656 8_556
Te Nd Te 134.889(6) 9_655 8_556
Te Nd Te 79.802(19) 8 8_556
Te Nd Te 83.269(14) 9_656 7_666
Te Nd Te 134.889(7) 9_655 7_666
Te Nd Te 134.889(6) 8 7_666
Te Nd Te 83.269(14) 8_556 7_666
Te Nd Te 134.889(7) 9_656 7_665
Te Nd Te 83.269(14) 9_655 7_665
Te Nd Te 83.269(14) 8 7_665
Te Nd Te 134.889(7) 8_556 7_665
Te Nd Te 79.802(19) 7_666 7_665
Te Nd Cu 47.161(15) 9_656 1_655
Te Nd Cu 47.161(15) 9_655 1_655
Te Nd Cu 130.363(16) 8 1_655
Te Nd Cu 130.363(16) 8_556 1_655
Te Nd Cu 91.85(2) 7_666 1_655
Te Nd Cu 91.85(2) 7_665 1_655
Te Nd Cu 91.85(2) 9_656 3
Te Nd Cu 91.85(2) 9_655 3
Te Nd Cu 47.161(15) 8 3
Te Nd Cu 47.161(15) 8_556 3
Te Nd Cu 130.363(16) 7_666 3
Te Nd Cu 130.363(16) 7_665 3
Cu Nd Cu 120.0 1_655 3
Te Nd Cu 130.363(16) 9_656 2_665
Te Nd Cu 130.363(16) 9_655 2_665
Te Nd Cu 91.85(2) 8 2_665
Te Nd Cu 91.85(2) 8_556 2_665
Te Nd Cu 47.161(15) 7_666 2_665
Te Nd Cu 47.161(15) 7_665 2_665
Cu Nd Cu 120.0 1_655 2_665
Cu Nd Cu 120.0 3 2_665
Te Nd Cu 94.69(2) 9_656 9_655
Te Nd Cu 46.26(3) 9_655 9_655
Te Nd Cu 46.05(3) 8 9_655
Te Nd Cu 94.54(2) 8_556 9_655
Te Nd Cu 177.156(15) 7_666 9_655
Te Nd Cu 103.04(2) 7_665 9_655
Cu Nd Cu 88.19(4) 1_655 9_655
Cu Nd Cu 47.57(3) 3 9_655
Cu Nd Cu 134.94(3) 2_665 9_655
Te Nd Cu 46.26(3) 9_656 9_656
Te Nd Cu 94.69(2) 9_655 9_656
Te Nd Cu 94.54(2) 8 9_656
Te Nd Cu 46.05(3) 8_556 9_656
Te Nd Cu 103.040(19) 7_666 9_656
Te Nd Cu 177.156(15) 7_665 9_656
Cu Nd Cu 88.19(4) 1_655 9_656
Cu Nd Cu 47.57(3) 3 9_656
Cu Nd Cu 134.94(3) 2_665 9_656
Cu Nd Cu 74.12(3) 9_655 9_656
Te Nd Cu 46.05(3) 9_656 7_666
Te Nd Cu 94.54(2) 9_655 7_666
Te Nd Cu 177.156(15) 8 7_666
Te Nd Cu 103.040(19) 8_556 7_666
Te Nd Cu 46.26(3) 7_666 7_666
Te Nd Cu 94.69(2) 7_665 7_666
Cu Nd Cu 47.57(3) 1_655 7_666
Cu Nd Cu 134.94(3) 3 7_666
Cu Nd Cu 88.19(4) 2_665 7_666
Cu Nd Cu 132.967(9) 9_655 7_666
Cu Nd Cu 87.44(2) 9_656 7_666
Te Cu Te 104.85(5) 9 9_556
Te Cu Te 117.29(4) 9 3_565
Te Cu Te 117.29(4) 9_556 3_565
Te Cu Te 102.82(4) 9 .
Te Cu Te 102.82(4) 9_556 .
Te Cu Te 109.92(5) 3_565 .
Te Cu Cu 133.38(8) 9 7_566
Te Cu Cu 58.66(3) 9_556 7_566
Te Cu Cu 58.62(5) 3_565 7_566
Te Cu Cu 122.72(5) . 7_566
Te Cu Cu 58.66(3) 9 7_565
Te Cu Cu 133.38(8) 9_556 7_565
Te Cu Cu 58.62(5) 3_565 7_565
Te Cu Cu 122.72(5) . 7_565
Cu Cu Cu 99.17(9) 7_566 7_565
Te Cu Nd 64.96(3) 9 1_455
Te Cu Nd 64.96(3) 9_556 1_455
Te Cu Nd 92.71(4) 3_565 1_455
Te Cu Nd 157.37(5) . 1_455
Cu Cu Nd 68.82(5) 7_566 1_455
Cu Cu Nd 68.82(5) 7_565 1_455
Te Cu Nd 161.86(4) 9 7_666
Te Cu Nd 89.716(19) 9_556 7_666
Te Cu Nd 62.77(3) 3_565 7_666
Te Cu Nd 62.69(3) . 7_666
Cu Cu Nd 63.61(4) 7_566 7_666
Cu Cu Nd 118.24(7) 7_565 7_666
Nd Cu Nd 132.43(3) 1_455 7_666
Te Cu Nd 89.716(19) 9 7_665
Te Cu Nd 161.86(4) 9_556 7_665
Te Cu Nd 62.77(3) 3_565 7_665
Te Cu Nd 62.69(3) . 7_665
Cu Cu Nd 118.24(7) 7_566 7_665
Cu Cu Nd 63.61(4) 7_565 7_665
Nd Cu Nd 132.43(3) 1_455 7_665
Nd Cu Nd 74.12(3) 7_666 7_665
Te Cu Cs1 69.32(3) 9 .
Te Cu Cs1 69.32(3) 9_556 .
Te Cu Cs1 166.65(5) 3_565 .
Te Cu Cs1 56.73(3) . .
Cu Cu Cs1 126.57(5) 7_566 .
Cu Cu Cs1 126.57(5) 7_565 .
Nd Cu Cs1 100.64(3) 1_455 .
Nd Cu Cs1 107.11(3) 7_666 .
Nd Cu Cs1 107.11(3) 7_665 .
Te Cu Cs2 57.83(3) 9 .
Te Cu Cs2 81.17(4) 9_556 .
Te Cu Cs2 160.87(3) 3_565 .
Te Cu Cs2 57.81(3) . .
Cu Cu Cs2 139.50(6) 7_566 .
Cu Cu Cs2 113.36(4) 7_565 .
Nd Cu Cs2 100.33(3) 1_455 .
Nd Cu Cs2 115.45(3) 7_666 .
Nd Cu Cs2 98.14(3) 7_665 .
Cs1 Cu Cs2 13.826(5) . .
Te Cu Cs2 81.17(4) 9 4
Te Cu Cs2 57.83(3) 9_556 4
Te Cu Cs2 160.87(3) 3_565 4
Te Cu Cs2 57.81(3) . 4
Cu Cu Cs2 113.36(4) 7_566 4
Cu Cu Cs2 139.50(6) 7_565 4
Nd Cu Cs2 100.33(3) 1_455 4
Nd Cu Cs2 98.14(3) 7_666 4
Nd Cu Cs2 115.45(3) 7_665 4
Cs1 Cu Cs2 13.826(5) . 4
Cs2 Cu Cs2 27.652(11) . 4
Cu Te Cu 104.85(5) 8_556 8
Cu Te Cu 62.71(4) 8_556 2_665
Cu Te Cu 62.71(4) 8 2_665
Cu Te Cu 127.07(2) 8_556 .
Cu Te Cu 127.07(2) 8 .
Cu Te Cu 130.08(5) 2_665 .
Cu Te Nd 67.88(3) 8_556 7_666
Cu Te Nd 129.81(4) 8 7_666
Cu Te Nd 71.17(2) 2_665 7_666
Cu Te Nd 71.05(3) . 7_666
Cu Te Nd 129.81(4) 8_556 7_665
Cu Te Nd 67.88(3) 8 7_665
Cu Te Nd 71.17(2) 2_665 7_665
Cu Te Nd 71.05(2) . 7_665
Nd Te Nd 79.802(19) 7_666 7_665
Cu Te Cs1 98.38(4) 8_556 .
Cu Te Cs1 98.38(4) 8 .
Cu Te Cs1 145.07(4) 2_665 .
Cu Te Cs1 84.85(3) . .
Nd Te Cs1 131.533(12) 7_666 .
Nd Te Cs1 131.532(13) 7_665 .
Cu Te Cs2 111.27(4) 8_556 .
Cu Te Cs2 85.23(3) 8 .
Cu Te Cs2 141.89(3) 2_665 .
Cu Te Cs2 85.06(3) . .
Nd Te Cs2 144.759(15) 7_666 .
Nd Te Cs2 117.116(11) 7_665 .
Cs1 Te Cs2 16.340(4) . .
Cu Te Cs2 85.23(3) 8_556 4
Cu Te Cs2 111.27(4) 8 4
Cu Te Cs2 141.88(3) 2_665 4
Cu Te Cs2 85.06(3) . 4
Nd Te Cs2 117.116(11) 7_666 4
Nd Te Cs2 144.759(15) 7_665 4
Cs1 Te Cs2 16.340(4) . 4
Cs2 Te Cs2 32.680(9) . 4
Cu Te Cs1 121.77(4) 8_556 7
Cu Te Cs1 74.02(3) 8 7
Cu Te Cs1 135.01(2) 2_665 7
Cu Te Cs1 85.56(3) . 7
Nd Te Cs1 153.693(18) 7_666 7
Nd Te Cs1 104.330(12) 7_665 7
Cs1 Te Cs1 30.385(7) . 7
Cs2 Te Cs1 14.045(3) . 7
Cs2 Te Cs1 46.725(11) 4 7
Cu Te Cs1 74.02(3) 8_556 7_556
Cu Te Cs1 121.77(4) 8 7_556
Cu Te Cs1 135.01(2) 2_665 7_556
Cu Te Cs1 85.56(3) . 7_556
Nd Te Cs1 104.330(12) 7_666 7_556
Nd Te Cs1 153.693(18) 7_665 7_556
Cs1 Te Cs1 30.385(7) . 7_556
Cs2 Te Cs1 46.725(11) . 7_556
Cs2 Te Cs1 14.045(3) 4 7_556
Cs1 Te Cs1 60.771(14) 7 7_556

loop_
_geom_bond_atom_site_label_1
_geom_bond_atom_site_label_2
_geom_bond_distance
_geom_bond_site_symmetry_2
Nd Te 3.2318(6) 9_656
Nd Te 3.2318(6) 9_655
Nd Te 3.2318(6) 8
Nd Te 3.2318(6) 8_556
Nd Te 3.2318(6) 7_666
Nd Te 3.2318(6) 7_665
Nd Cu 3.3047(14) 1_655
Nd Cu 3.3047(14) 3
Nd Cu 3.3047(14) 2_665
Nd Cu 3.4400(11) 9_655
Nd Cu 3.4400(11) 9_656
Nd Cu 3.4400(11) 7_666
Cu Te 2.6157(10) 9
Cu Te 2.6157(10) 9_556
Cu Te 2.6167(15) 3_565
Cu Te 2.6280(15) .
Cu Cu 2.7227(19) 7_566
Cu Cu 2.7227(19) 7_565
Cu Nd 3.3047(14) 1_455
Cu Nd 3.4400(11) 7_666
Cu Nd 3.4400(11) 7_665
Te Cu 2.6157(10) 8_556
Te Cu 2.6157(10) 8
Te Cu 2.6167(16) 2_665
Te Nd 3.2318(6) 7_666
Te Nd 3.2318(6) 7_665
